data_2228896
loop_
_publ_author_name
'Li, Xiao-Xia'
'Chen, Zhong'

_publ_section_title
;
 Ethyl 2-(1<i>H</i>-1,2,3-benzotriazol-1-yl)acetate
;
_journal_coeditor_code VM2062
_journal_issue 1
_journal_name_full 'Acta Crystallographica Section E'
_journal_page_first o140
_journal_paper_doi 10.1107/S160053681005138X
_journal_volume 67
_journal_year 2011
_chemical_formula_iupac 'C10 H11 N3 O2'
_chemical_formula_moiety 'C10 H11 N3 O2'
_chemical_formula_sum 'C10 H11 N3 O2'
_chemical_formula_weight 205.22
_chemical_name_systematic
;
Ethyl 2-(1<i>H</i>-1,2,3-benzotriazol-1-yl)acetate
;
_space_group_IT_number 15
_symmetry_cell_setting monoclinic
_symmetry_space_group_name_Hall '-C 2yc'
_symmetry_space_group_name_H-M 'C 1 2/c 1'
_atom_sites_solution_hydrogens geom
_atom_sites_solution_primary direct
_atom_sites_solution_secondary difmap
_audit_creation_method SHELXL-97
_cell_angle_alpha 90.00
_cell_angle_beta 111.770(3)
_cell_angle_gamma 90.00
_cell_formula_units_Z 8
_cell_length_a 20.6734(9)
_cell_length_b 11.9284(5)
_cell_length_c 9.3420(4)
_cell_measurement_reflns_used 1764
_cell_measurement_temperature 296(2)
_cell_measurement_theta_max 21.80
_cell_measurement_theta_min 2.78
_cell_volume 2139.44(16)
_computing_cell_refinement '<i>SAINT</i> (Bruker, 2007)'
_computing_data_collection '<i>APEX2</i> (Bruker, 2007)'
_computing_data_reduction '<i>SAINT</i> (Bruker, 2007)'
_computing_molecular_graphics '<i>SHELXTL</i> (Sheldrick, 2008)'
_computing_publication_material '<i>SHELXTL</i> (Sheldrick, 2008)'
_computing_structure_refinement '<i>SHELXL97</i> (Sheldrick, 2008)'
_computing_structure_solution '<i>SHELXS97</i> (Sheldrick, 2008)'
_diffrn_ambient_temperature 296(2)
_diffrn_measured_fraction_theta_full 0.994
_diffrn_measured_fraction_theta_max 0.994
_diffrn_measurement_device_type 'Bruker SMART APEX CCD'
_diffrn_measurement_method '\f and \w'
_diffrn_radiation_monochromator graphite
_diffrn_radiation_source 'fine-focus sealed tube'
_diffrn_radiation_type MoK\a
_diffrn_radiation_wavelength 0.71073
_diffrn_reflns_av_R_equivalents 0.0392
_diffrn_reflns_av_sigmaI/netI 0.0370
_diffrn_reflns_limit_h_max 27
_diffrn_reflns_limit_h_min -24
_diffrn_reflns_limit_k_max 13
_diffrn_reflns_limit_k_min -15
_diffrn_reflns_limit_l_max 12
_diffrn_reflns_limit_l_min -12
_diffrn_reflns_number 9605
_diffrn_reflns_theta_full 27.91
_diffrn_reflns_theta_max 27.91
_diffrn_reflns_theta_min 2.01
_exptl_absorpt_coefficient_mu 0.092
_exptl_absorpt_correction_T_max 0.985
_exptl_absorpt_correction_T_min 0.980
_exptl_absorpt_correction_type multi-scan
_exptl_absorpt_process_details '(<i>SADABS</i>; Bruker, 2007)'
_exptl_crystal_colour colourless
_exptl_crystal_density_diffrn 1.274
_exptl_crystal_density_method 'not measured'
_exptl_crystal_description block
_exptl_crystal_F_000 864
_exptl_crystal_size_max 0.23
_exptl_crystal_size_mid 0.18
_exptl_crystal_size_min 0.16
_refine_diff_density_max 0.502
_refine_diff_density_min -0.238
_refine_ls_extinction_coef 0.0044(15)
_refine_ls_extinction_expression Fc^*^=kFc[1+0.001xFc^2^\l^3^/sin(2\q)]^-1/4^
_refine_ls_extinction_method '<i>SHELXL97</i> (Sheldrick, 2008)'
_refine_ls_goodness_of_fit_ref 1.065
_refine_ls_hydrogen_treatment constr
_refine_ls_matrix_type full
_refine_ls_number_parameters 137
_refine_ls_number_reflns 2551
_refine_ls_number_restraints 1
_refine_ls_restrained_S_all 1.118
_refine_ls_R_factor_all 0.1167
_refine_ls_R_factor_gt 0.0668
_refine_ls_shift/su_max 0.000
_refine_ls_shift/su_mean 0.000
_refine_ls_structure_factor_coef Fsqd
_refine_ls_weighting_details 'calc w=1/[\s^2^(Fo^2^)+(0.1115P)^2^+0.7271P] where P=(Fo^2^+2Fc^2^)/3'
_refine_ls_weighting_scheme calc
_refine_ls_wR_factor_gt 0.1988
_refine_ls_wR_factor_ref 0.2314
_reflns_number_gt 1360
_reflns_number_total 2551
_reflns_threshold_expression I>2sigma(I)
_cod_data_source_file vm2062.cif
_cod_data_source_block I
_cod_original_sg_symbol_H-M 'C 2/c'
_cod_database_code 2228896
_cod_database_fobs_code 2228896

loop_
_symmetry_equiv_pos_as_xyz
'x, y, z'
'-x, y, -z+1/2'
'x+1/2, y+1/2, z'
'-x+1/2, y+1/2, -z+1/2'
'-x, -y, -z'
'x, -y, z-1/2'
'-x+1/2, -y+1/2, -z'
'x+1/2, -y+1/2, z-1/2'

loop_
_atom_site_type_symbol
_atom_site_label
_atom_site_fract_x
_atom_site_fract_y
_atom_site_fract_z
_atom_site_U_iso_or_equiv
_atom_site_adp_type
_atom_site_calc_flag
_atom_site_refinement_flags
_atom_site_occupancy
_atom_site_disorder_assembly
_atom_site_disorder_group
C C1 0.22410(13) -0.01039(19) 0.6218(3) 0.0558(6) Uani d . 1 . .
C C2 0.19757(14) -0.1116(2) 0.5489(3) 0.0682(7) Uani d . 1 . .
H H2A 0.2148 -0.1805 0.5934 0.082 Uiso calc R 1 . .
C C3 0.14480(17) -0.1032(3) 0.4084(3) 0.0850(9) Uani d . 1 . .
H H3A 0.1254 -0.1685 0.3554 0.102 Uiso calc R 1 . .
C C4 0.11878(19) 0.0009(3) 0.3412(4) 0.0953(11) Uani d . 1 . .
H H4A 0.0829 0.0026 0.2448 0.114 Uiso calc R 1 . .
C C5 0.14479(17) 0.0994(3) 0.4138(3) 0.0847(9) Uani d . 1 . .
H H5A 0.1273 0.1683 0.3695 0.102 Uiso calc R 1 . .
C C6 0.19825(14) 0.0923(2) 0.5557(3) 0.0646(7) Uani d . 1 . .
C C7 0.31980(13) -0.0550(2) 0.8782(3) 0.0599(7) Uani d . 1 . .
H H7A 0.2938 -0.1200 0.8893 0.072 Uiso calc R 1 . .
H H7B 0.3356 -0.0143 0.9751 0.072 Uiso calc R 1 . .
C C8 0.38177(14) -0.0931(2) 0.8442(3) 0.0656(7) Uani d . 1 . .
C C9 0.4915(2) -0.1815(5) 0.9535(4) 0.1336(18) Uani d D 1 . .
H H9A 0.4811 -0.2436 0.8814 0.160 Uiso calc R 1 . .
H H9B 0.5121 -0.1219 0.9141 0.160 Uiso calc R 1 . .
C C10 0.5370(3) -0.2152(7) 1.0919(6) 0.193(3) Uani d D 1 . .
H H10A 0.5790 -0.2408 1.0814 0.289 Uiso calc R 1 . .
H H10B 0.5168 -0.2753 1.1299 0.289 Uiso calc R 1 . .
H H10C 0.5474 -0.1536 1.1630 0.289 Uiso calc R 1 . .
N N1 0.27471(10) 0.01616(16) 0.7579(2) 0.0587(6) Uani d . 1 . .
N N2 0.28073(12) 0.12909(18) 0.7742(3) 0.0746(7) Uani d . 1 . .
N N3 0.23544(14) 0.17555(18) 0.6542(3) 0.0791(7) Uani d . 1 . .
O O1 0.39013(12) -0.0827(2) 0.7269(2) 0.1030(8) Uani d . 1 . .
O O2 0.42674(10) -0.1412(2) 0.9665(2) 0.0926(8) Uani d . 1 . .

loop_
_atom_site_aniso_label
_atom_site_aniso_U_11
_atom_site_aniso_U_22
_atom_site_aniso_U_33
_atom_site_aniso_U_12
_atom_site_aniso_U_13
_atom_site_aniso_U_23
C1 0.0550(14) 0.0542(14) 0.0614(14) 0.0012(11) 0.0252(11) 0.0022(11)
C2 0.0740(18) 0.0594(15) 0.0700(16) -0.0027(13) 0.0252(14) -0.0003(12)
C3 0.086(2) 0.088(2) 0.0721(18) -0.0117(17) 0.0185(16) -0.0098(16)
C4 0.079(2) 0.122(3) 0.0710(19) 0.005(2) 0.0117(16) 0.0104(19)
C5 0.086(2) 0.085(2) 0.0772(19) 0.0188(17) 0.0246(17) 0.0170(16)
C6 0.0655(16) 0.0586(15) 0.0730(16) 0.0084(12) 0.0295(14) 0.0083(12)
C7 0.0588(15) 0.0603(15) 0.0571(13) 0.0023(11) 0.0173(11) 0.0007(11)
C8 0.0630(16) 0.0714(17) 0.0584(15) 0.0066(13) 0.0179(12) 0.0009(12)
C9 0.088(3) 0.212(5) 0.099(3) 0.066(3) 0.032(2) 0.013(3)
C10 0.095(3) 0.328(8) 0.153(4) 0.078(4) 0.043(3) 0.042(5)
N1 0.0619(13) 0.0470(11) 0.0653(12) 0.0005(9) 0.0214(10) -0.0025(9)
N2 0.0837(16) 0.0490(12) 0.0866(16) 0.0008(11) 0.0264(13) -0.0048(11)
N3 0.0919(18) 0.0531(13) 0.0878(16) 0.0087(12) 0.0282(14) 0.0035(12)
O1 0.0971(17) 0.151(2) 0.0722(13) 0.0321(14) 0.0445(12) 0.0153(13)
O2 0.0721(13) 0.1303(19) 0.0729(12) 0.0370(13) 0.0240(10) 0.0187(12)

loop_
_atom_type_symbol
_atom_type_description
_atom_type_scat_dispersion_real
_atom_type_scat_dispersion_imag
_atom_type_scat_source
C C 0.0033 0.0016 'International Tables Vol C Tables 4.2.6.8 and 6.1.1.4'
H H 0.0000 0.0000 'International Tables Vol C Tables 4.2.6.8 and 6.1.1.4'
N N 0.0061 0.0033 'International Tables Vol C Tables 4.2.6.8 and 6.1.1.4'
O O 0.0106 0.0060 'International Tables Vol C Tables 4.2.6.8 and 6.1.1.4'

loop_
_geom_angle_atom_site_label_1
_geom_angle_atom_site_label_2
_geom_angle_atom_site_label_3
_geom_angle_site_symmetry_1
_geom_angle_site_symmetry_3
_geom_angle
_geom_angle_publ_flag
N1 C1 C6 . . 104.3(2) ?
N1 C1 C2 . . 133.6(2) ?
C6 C1 C2 . . 122.1(2) ?
C3 C2 C1 . . 115.8(3) ?
C3 C2 H2A . . 122.1 ?
C1 C2 H2A . . 122.1 ?
C2 C3 C4 . . 122.1(3) ?
C2 C3 H3A . . 118.9 ?
C4 C3 H3A . . 118.9 ?
C5 C4 C3 . . 121.6(3) ?
C5 C4 H4A . . 119.2 ?
C3 C4 H4A . . 119.2 ?
C4 C5 C6 . . 116.9(3) ?
C4 C5 H5A . . 121.5 ?
C6 C5 H5A . . 121.5 ?
N3 C6 C5 . . 130.4(3) ?
N3 C6 C1 . . 108.2(2) ?
C5 C6 C1 . . 121.4(3) ?
N1 C7 C8 . . 111.7(2) ?
N1 C7 H7A . . 109.3 ?
C8 C7 H7A . . 109.3 ?
N1 C7 H7B . . 109.3 ?
C8 C7 H7B . . 109.3 ?
H7A C7 H7B . . 107.9 ?
O1 C8 O2 . . 123.9(3) ?
O1 C8 C7 . . 126.7(3) ?
O2 C8 C7 . . 109.5(2) ?
C10 C9 O2 . . 110.6(3) ?
C10 C9 H9A . . 109.5 ?
O2 C9 H9A . . 109.5 ?
C10 C9 H9B . . 109.5 ?
O2 C9 H9B . . 109.5 ?
H9A C9 H9B . . 108.1 ?
C9 C10 H10A . . 109.5 ?
C9 C10 H10B . . 109.5 ?
H10A C10 H10B . . 109.5 ?
C9 C10 H10C . . 109.5 ?
H10A C10 H10C . . 109.5 ?
H10B C10 H10C . . 109.5 ?
C1 N1 N2 . . 110.22(19) ?
C1 N1 C7 . . 130.4(2) ?
N2 N1 C7 . . 119.4(2) ?
N3 N2 N1 . . 108.8(2) ?
N2 N3 C6 . . 108.5(2) ?
C8 O2 C9 . . 116.4(2) ?

loop_
_geom_bond_atom_site_label_1
_geom_bond_atom_site_label_2
_geom_bond_site_symmetry_2
_geom_bond_distance
_geom_bond_publ_flag
C1 N1 . 1.351(3) ?
C1 C6 . 1.387(3) ?
C1 C2 . 1.395(3) ?
C2 C3 . 1.364(4) ?
C2 H2A . 0.9300 ?
C3 C4 . 1.405(5) ?
C3 H3A . 0.9300 ?
C4 C5 . 1.364(5) ?
C4 H4A . 0.9300 ?
C5 C6 . 1.378(4) ?
C5 H5A . 0.9300 ?
C6 N3 . 1.378(3) ?
C7 N1 . 1.441(3) ?
C7 C8 . 1.501(4) ?
C7 H7A . 0.9700 ?
C7 H7B . 0.9700 ?
C8 O1 . 1.177(3) ?
C8 O2 . 1.309(3) ?
C9 C10 . 1.348(5) ?
C9 O2 . 1.468(4) ?
C9 H9A . 0.9700 ?
C9 H9B . 0.9700 ?
C10 H10A . 0.9600 ?
C10 H10B . 0.9600 ?
C10 H10C . 0.9600 ?
N1 N2 . 1.356(3) ?
N2 N3 . 1.289(3) ?

loop_
_geom_hbond_atom_site_label_D
_geom_hbond_atom_site_label_H
_geom_hbond_atom_site_label_A
_geom_hbond_site_symmetry_A
_geom_hbond_distance_DH
_geom_hbond_distance_HA
_geom_hbond_distance_DA
_geom_hbond_angle_DHA
C2 H2A N2 4_546 0.93 2.57 3.457(3) 159
C7 H7A N3 4_546 0.97 2.51 3.387(3) 150
C7 H7B O1 6_556 0.97 2.49 3.451(3) 173

loop_
_geom_torsion_atom_site_label_1
_geom_torsion_atom_site_label_2
_geom_torsion_atom_site_label_3
_geom_torsion_atom_site_label_4
_geom_torsion_site_symmetry_1
_geom_torsion_site_symmetry_2
_geom_torsion_site_symmetry_3
_geom_torsion_site_symmetry_4
_geom_torsion
_geom_torsion_publ_flag
N1 C1 C2 C3 . . . . 179.7(3) ?
C6 C1 C2 C3 . . . . 0.3(4) ?
C1 C2 C3 C4 . . . . 0.0(5) ?
C2 C3 C4 C5 . . . . -0.4(5) ?
C3 C4 C5 C6 . . . . 0.5(5) ?
C4 C5 C6 N3 . . . . 178.7(3) ?
C4 C5 C6 C1 . . . . -0.3(4) ?
N1 C1 C6 N3 . . . . 1.1(3) ?
C2 C1 C6 N3 . . . . -179.3(2) ?
N1 C1 C6 C5 . . . . -179.7(2) ?
C2 C1 C6 C5 . . . . -0.1(4) ?
N1 C7 C8 O1 . . . . -10.6(4) ?
N1 C7 C8 O2 . . . . 169.5(2) ?
C6 C1 N1 N2 . . . . -1.0(3) ?
C2 C1 N1 N2 . . . . 179.5(3) ?
C6 C1 N1 C7 . . . . 179.3(2) ?
C2 C1 N1 C7 . . . . -0.2(5) ?
C8 C7 N1 C1 . . . . 83.0(3) ?
C8 C7 N1 N2 . . . . -96.6(3) ?
C1 N1 N2 N3 . . . . 0.6(3) ?
C7 N1 N2 N3 . . . . -179.7(2) ?
N1 N2 N3 C6 . . . . 0.1(3) ?
C5 C6 N3 N2 . . . . -179.9(3) ?
C1 C6 N3 N2 . . . . -0.8(3) ?
O1 C8 O2 C9 . . . . 1.3(5) ?
C7 C8 O2 C9 . . . . -178.8(3) ?
C10 C9 O2 C8 . . . . 171.7(5) ?

loop_
_cod_related_entry_id
_cod_related_entry_database
_cod_related_entry_code
1 ChemSpider 596006
